data_4314862
loop_
_publ_author_name
'Enrique Colacio'
'Mar\'ia A. Palacios'
'Antonio Rodr\'iguez-Di\'eguez'
'Antonio J. Mota'
'Juan Manuel Herrera'
'Duane Choquesillo-Lazarte'
'Rodolphe Cl\'erac'

_publ_contact_author_address
;
Departamento de Qu\'imica Inorg\'anica, Facultad de Ciencias,
c/ Severo Ochoa s/n, 18071 Granada, Spain
;
_publ_contact_author_email antonio5@ugr.es
_publ_contact_author_fax '34 958 248526'
_publ_contact_author_name 'Antonio Rodr\'iquez-Di\'eguez'
_publ_contact_author_phone '34 958 243236'
_publ_section_title
;
 3d-3d-4f Chain Complexes Constructed Using the Dinuclear Metallacyclic
 Complex [Ni2(mbpb)3]2- [H2mbpb = 1,3-Bis(pyridine-2-carboxamide)benzene]
 as a Ligand: Synthesis, Structures, and Magnetic Properties
;
_journal_name_full 'Inorganic Chemistry'
_journal_page_first 1826
_journal_page_last 1833
_journal_paper_doi 10.1021/ic9021867
_journal_volume 49
_journal_year 2010
_chemical_formula_sum 'C66 H36 N13 Ni2 O24 Tb'
_chemical_formula_weight 1671.42
_chemical_name_systematic
; 
 ? 
;
_space_group_IT_number 14
_symmetry_cell_setting monoclinic
_symmetry_space_group_name_Hall '-P 2yn'
_symmetry_space_group_name_H-M 'P 1 21/n 1'
_atom_sites_solution_hydrogens geom
_atom_sites_solution_primary direct
_atom_sites_solution_secondary difmap
_audit_creation_method SHELXL-97
_cell_angle_alpha 90.000(5)
_cell_angle_beta 101.159(5)
_cell_angle_gamma 90.000(5)
_cell_formula_units_Z 4
_cell_length_a 10.744(5)
_cell_length_b 35.592(5)
_cell_length_c 19.347(5)
_cell_measurement_reflns_used 16554
_cell_measurement_temperature 150(2)
_cell_measurement_theta_max 29.19
_cell_measurement_theta_min 2.22
_cell_volume 7258(4)
_computing_cell_refinement 'Bruker SAINT'
_computing_data_collection 'Bruker APEX2'
_computing_data_reduction 'Bruker SAINT'
_computing_molecular_graphics 'Bruker SHELXTL'
_computing_publication_material 'Bruker SHELXTL'
_computing_structure_refinement 'SHELXL-97 (Sheldrick, 2008)'
_computing_structure_solution 'SHELXS-97 (Sheldrick, 2008)'
_diffrn_ambient_temperature 150(2)
_diffrn_measured_fraction_theta_full 1.000
_diffrn_measured_fraction_theta_max 1.000
_diffrn_measurement_device_type 'Bruker Axs APEX automatic diffractometer'
_diffrn_measurement_method 'phi and omega scans'
_diffrn_radiation_monochromator graphite
_diffrn_radiation_source 'fine-focus sealed tube'
_diffrn_radiation_type MoK\a
_diffrn_radiation_wavelength 0.71069
_diffrn_reflns_av_R_equivalents 0.0486
_diffrn_reflns_av_sigmaI/netI 0.0442
_diffrn_reflns_limit_h_max 12
_diffrn_reflns_limit_h_min -12
_diffrn_reflns_limit_k_max 42
_diffrn_reflns_limit_k_min -42
_diffrn_reflns_limit_l_max 22
_diffrn_reflns_limit_l_min -22
_diffrn_reflns_number 52055
_diffrn_reflns_theta_full 25.00
_diffrn_reflns_theta_max 25.00
_diffrn_reflns_theta_min 2.02
_exptl_absorpt_coefficient_mu 1.563
_exptl_absorpt_correction_T_max 1.000
_exptl_absorpt_correction_T_min 0.746
_exptl_absorpt_correction_type multi-scan
_exptl_absorpt_process_details 'SADABS in APEX2, 2008'
_exptl_crystal_colour red
_exptl_crystal_density_diffrn 1.530
_exptl_crystal_density_method 'not measured'
_exptl_crystal_description prismatic
_exptl_crystal_F_000 3344
_exptl_crystal_size_max 0.22
_exptl_crystal_size_mid 0.18
_exptl_crystal_size_min 0.16
_platon_squeeze_details
;
;
_refine_diff_density_max 1.566
_refine_diff_density_min -4.061
_refine_diff_density_rms 0.156
_refine_ls_extinction_method none
_refine_ls_goodness_of_fit_ref 1.230
_refine_ls_hydrogen_treatment constr
_refine_ls_matrix_type full
_refine_ls_number_parameters 904
_refine_ls_number_reflns 12771
_refine_ls_number_restraints 83
_refine_ls_restrained_S_all 1.227
_refine_ls_R_factor_all 0.0825
_refine_ls_R_factor_gt 0.0744
_refine_ls_shift/su_max 0.000
_refine_ls_shift/su_mean 0.000
_refine_ls_structure_factor_coef Fsqd
_refine_ls_weighting_details 'calc w=1/[\s^2^(Fo^2^)+(0.0000P)^2^+118.4987P] where P=(Fo^2^+2Fc^2^)/3'
_refine_ls_weighting_scheme calc
_refine_ls_wR_factor_gt 0.1610
_refine_ls_wR_factor_ref 0.1640
_reflns_number_gt 11289
_reflns_number_total 12771
_reflns_threshold_expression >2sigma(I)
_cod_data_source_file ic9021867_si_004_2.cif
_cod_data_source_block compound1
_cod_depositor_comments
;
The following automatic conversions were performed:

'_exptl_absorpt_correction_type' value 'MULTI-SCAN' changed to
'multi-scan' according to the built-in table from CIF Core dictionary
named 'cif_core.dic' version 2.4.1 from 2010-06-29.

Automatic conversion script
Id: cif_fix_values 1646 2011-03-28 12:23:43Z adriana 
;
_cod_database_code 4314862

loop_
_symmetry_equiv_pos_as_xyz
'x, y, z'
'-x+1/2, y+1/2, -z+1/2'
'-x, -y, -z'
'x-1/2, -y-1/2, z-1/2'

loop_
_atom_site_label
_atom_site_type_symbol
_atom_site_fract_x
_atom_site_fract_y
_atom_site_fract_z
_atom_site_U_iso_or_equiv
_atom_site_adp_type
_atom_site_occupancy
_atom_site_symmetry_multiplicity
_atom_site_calc_flag
_atom_site_refinement_flags
_atom_site_disorder_assembly
_atom_site_disorder_group
Tb1 Tb 0.54225(4) 0.226147(11) 0.54731(2) 0.01482(11) Uani 1 1 d . . .
Ni2 Ni 0.58151(10) 0.35837(3) 0.85786(5) 0.0144(2) Uani 1 1 d . . .
Ni1 Ni 0.48867(9) 0.16447(3) 0.85098(5) 0.0136(2) Uani 1 1 d . . .
O6 O 0.5122(6) 0.28387(16) 0.4889(3) 0.0247(14) Uani 1 1 d . . .
C20C C 0.3641(10) 0.4045(3) 0.9993(5) 0.032(2) Uani 1 1 d . . .
H20C H 0.2896 0.3964 1.0123 0.038 Uiso 1 1 calc R . .
C21C C 0.4242(10) 0.4368(3) 1.0279(5) 0.036(2) Uani 1 1 d . . .
H21C H 0.3923 0.4504 1.0618 0.043 Uiso 1 1 calc R . .
O3 O 0.6986(5) 0.26287(16) 0.6225(3) 0.0202(13) Uani 1 1 d . . .
O16C O 0.2555(6) 0.33760(17) 0.9376(3) 0.0260(14) Uani 1 1 d . . .
O4 O 0.6286(6) 0.22414(17) 0.4429(3) 0.0274(14) Uani 1 1 d . . .
N17A N 0.6191(6) 0.32523(18) 0.7758(3) 0.0135(14) Uani 1 1 d . . .
O16A O 0.5632(6) 0.31841(17) 0.6547(3) 0.0282(15) Uani 1 1 d . . .
C14C C 0.2866(8) 0.3080(2) 0.7581(4) 0.0188(17) Uani 1 1 d . . .
H14C H 0.2784 0.3316 0.7373 0.023 Uiso 1 1 calc R . .
N8B N 0.6146(6) 0.18864(18) 0.9354(3) 0.0134(14) Uani 1 1 d . . .
N17C N 0.4066(6) 0.33609(18) 0.8652(3) 0.0150(14) Uani 1 1 d . . .
O2 O 0.3906(6) 0.26239(16) 0.5941(3) 0.0233(13) Uani 1 1 d . . .
O9B O 0.8096(5) 0.17904(16) 1.0092(3) 0.0212(13) Uani 1 1 d . . .
O9A O 0.5318(5) 0.19633(16) 0.6491(3) 0.0210(13) Uani 1 1 d . . .
C12A C 0.7743(7) 0.2166(2) 0.7979(4) 0.0160(12) Uani 1 1 d U . .
H12A H 0.8074 0.1925 0.8038 0.019 Uiso 1 1 calc R . .
N17B N 0.6871(6) 0.32421(18) 0.9377(3) 0.0142(14) Uani 1 1 d . . .
O5 O 0.7011(7) 0.1793(2) 0.5604(3) 0.0374(17) Uani 1 1 d . . .
N1A N 0.3897(6) 0.13612(18) 0.7581(3) 0.0147(14) Uani 1 1 d . . .
C14A C 0.8043(8) 0.2839(2) 0.8004(4) 0.0205(18) Uani 1 1 d U . .
H14A H 0.8579 0.3046 0.8077 0.025 Uiso 1 1 calc R . .
C11C C 0.3592(8) 0.2687(2) 0.8582(4) 0.0176(17) Uani 1 1 d . . .
H11C H 0.3969 0.2662 0.9055 0.021 Uiso 1 1 calc R . .
C10A C 0.6445(7) 0.2220(2) 0.7782(4) 0.0152(16) Uani 1 1 d . . .
O9C O 0.1493(6) 0.20674(17) 0.8929(3) 0.0276(14) Uani 1 1 d . . .
C7A C 0.5068(7) 0.1823(2) 0.7054(4) 0.0138(16) Uani 1 1 d . . .
C10B C 0.6035(7) 0.2247(2) 0.9671(4) 0.0155(16) Uani 1 1 d . . .
N8A N 0.5588(6) 0.19114(17) 0.7704(3) 0.0131(13) Uani 1 1 d . . .
N24B N 0.2615(7) 0.11734(19) 0.3700(3) 0.0192(15) Uani 1 1 d . . .
C10C C 0.3152(8) 0.2373(2) 0.8198(4) 0.0158(17) Uani 1 1 d . . .
C11B C 0.6628(8) 0.2559(2) 0.9444(4) 0.0175(17) Uani 1 1 d . . .
H11B H 0.7172 0.2530 0.9128 0.021 Uiso 1 1 calc R . .
C13C C 0.2372(7) 0.2765(2) 0.7197(4) 0.0175(17) Uani 1 1 d . . .
H13C H 0.1941 0.2793 0.6734 0.021 Uiso 1 1 calc R . .
N1C N 0.3851(7) 0.13504(18) 0.9160(3) 0.0177(15) Uani 1 1 d . . .
N1B N 0.6350(6) 0.12425(18) 0.8694(3) 0.0167(14) Uani 1 1 d . . .
N8C N 0.3358(6) 0.20067(18) 0.8515(3) 0.0138(14) Uani 1 1 d . . .
C7B C 0.7185(7) 0.1698(2) 0.9589(4) 0.0152(16) Uani 1 1 d . . .
N24A N 0.4967(6) 0.39031(18) 0.7696(3) 0.0161(14) Uani 1 1 d . . .
C3B C 0.7392(9) 0.0661(3) 0.8566(5) 0.027(2) Uani 1 1 d . . .
H3B H 0.7412 0.0436 0.8325 0.032 Uiso 1 1 calc R . .
C15A C 0.6749(7) 0.2890(2) 0.7815(4) 0.0139(16) Uani 1 1 d . . .
N24C N 0.5230(7) 0.39529(18) 0.9304(3) 0.0186(15) Uani 1 1 d . . .
C15C C 0.3484(7) 0.3038(2) 0.8280(4) 0.0135(16) Uani 1 1 d . . .
C20A C 0.4195(9) 0.3837(2) 0.6455(5) 0.0251(19) Uani 1 1 d . . .
H20A H 0.4176 0.3699 0.6045 0.030 Uiso 1 1 calc R . .
C18C C 0.3538(8) 0.3497(2) 0.9161(4) 0.0177(17) Uani 1 1 d . . .
C6B C 0.7286(8) 0.1326(2) 0.9234(4) 0.0183(17) Uani 1 1 d . . .
C12B C 0.5273(8) 0.2289(2) 1.0172(4) 0.0198(18) Uani 1 1 d . . .
H12B H 0.4879 0.2081 1.0326 0.024 Uiso 1 1 calc R . .
C14B C 0.5657(8) 0.2957(2) 1.0196(4) 0.0200(18) Uani 1 1 d . . .
H14B H 0.5526 0.3195 1.0370 0.024 Uiso 1 1 calc R . .
C12C C 0.2515(7) 0.2409(2) 0.7498(4) 0.0162(17) Uani 1 1 d . . .
H12C H 0.2195 0.2199 0.7238 0.019 Uiso 1 1 calc R . .
C20B C 0.4768(9) 0.1273(3) 0.4213(5) 0.032(2) Uani 1 1 d . . .
H20B H 0.5384 0.1414 0.4506 0.038 Uiso 1 1 calc R . .
C6A C 0.4087(8) 0.1518(2) 0.6991(4) 0.0182(17) Uani 1 1 d . . .
C18A C 0.5627(8) 0.3358(2) 0.7122(4) 0.0161(17) Uani 1 1 d . . .
C11A C 0.5945(7) 0.2580(2) 0.7695(4) 0.0125(16) Uani 1 1 d . . .
H11A H 0.5074 0.2614 0.7556 0.015 Uiso 1 1 calc R . .
C6C C 0.2760(8) 0.1520(2) 0.9219(4) 0.0205(18) Uani 1 1 d . . .
C23B C 0.2936(9) 0.0875(2) 0.3367(5) 0.027(2) Uani 1 1 d . . .
H23B H 0.2304 0.0737 0.3078 0.032 Uiso 1 1 calc R . .
C19B C 0.3518(8) 0.1372(2) 0.4131(4) 0.0172(17) Uani 1 1 d . . .
C19C C 0.4172(8) 0.3843(2) 0.9509(4) 0.0196(18) Uani 1 1 d . . .
C2A C 0.3048(9) 0.1080(2) 0.7541(5) 0.025(2) Uani 1 1 d . . .
H2A H 0.2923 0.0968 0.7956 0.031 Uiso 1 1 calc R . .
C19A C 0.4916(7) 0.3717(2) 0.7086(4) 0.0167(17) Uani 1 1 d . . .
C15B C 0.6402(8) 0.2912(2) 0.9692(4) 0.0171(17) Uani 1 1 d . . .
C23A C 0.4328(8) 0.4221(2) 0.7677(5) 0.0212(18) Uani 1 1 d . . .
H23A H 0.4379 0.4356 0.8093 0.025 Uiso 1 1 calc R . .
C18B C 0.3065(8) 0.1699(2) 0.4501(4) 0.0157(17) Uani 1 1 d . . .
C2B C 0.6403(9) 0.0912(2) 0.8370(4) 0.0229(19) Uani 1 1 d . . .
H2B H 0.5748 0.0849 0.7999 0.027 Uiso 1 1 calc R . .
C2C C 0.4131(8) 0.1018(2) 0.9473(4) 0.0194(18) Uani 1 1 d . . .
H2C H 0.4891 0.0901 0.9438 0.023 Uiso 1 1 calc R . .
C23C C 0.5790(9) 0.4269(2) 0.9569(4) 0.026(2) Uani 1 1 d . . .
H23C H 0.6523 0.4350 0.9425 0.031 Uiso 1 1 calc R . .
C13B C 0.5106(8) 0.2640(2) 1.0438(4) 0.024(2) Uani 1 1 d . . .
H13B H 0.4619 0.2667 1.0784 0.029 Uiso 1 1 calc R . .
C4B C 0.8349(9) 0.0753(2) 0.9126(5) 0.027(2) Uani 1 1 d . . .
H4B H 0.9015 0.0587 0.9273 0.032 Uiso 1 1 calc R . .
C7C C 0.2496(8) 0.1893(2) 0.8862(4) 0.0164(17) Uani 1 1 d . . .
C5C C 0.1926(10) 0.1358(3) 0.9589(5) 0.032(2) Uani 1 1 d . . .
H5C H 0.1178 0.1482 0.9625 0.038 Uiso 1 1 calc R . .
C21A C 0.3503(9) 0.4164(3) 0.6442(5) 0.029(2) Uani 1 1 d . . .
H21A H 0.2996 0.4249 0.6026 0.035 Uiso 1 1 calc R . .
C22A C 0.3582(9) 0.4363(2) 0.7064(5) 0.027(2) Uani 1 1 d . . .
H22A H 0.3144 0.4588 0.7072 0.033 Uiso 1 1 calc R . .
C22C C 0.5296(10) 0.4484(3) 1.0062(5) 0.031(2) Uani 1 1 d . . .
H22C H 0.5695 0.4706 1.0238 0.037 Uiso 1 1 calc R . .
C3C C 0.3327(9) 0.0843(2) 0.9844(5) 0.028(2) Uani 1 1 d . . .
H3C H 0.3539 0.0611 1.0055 0.034 Uiso 1 1 calc R . .
C3A C 0.2359(10) 0.0953(3) 0.6915(5) 0.032(2) Uani 1 1 d . . .
H3A H 0.1805 0.0751 0.6902 0.038 Uiso 1 1 calc R . .
C21B C 0.5114(10) 0.0965(3) 0.3864(6) 0.041(3) Uani 1 1 d . . .
H21B H 0.5963 0.0897 0.3916 0.049 Uiso 1 1 calc R . .
C5B C 0.8318(8) 0.1088(2) 0.9462(4) 0.0209(18) Uani 1 1 d . . .
H5B H 0.8964 0.1157 0.9834 0.025 Uiso 1 1 calc R . .
C5A C 0.3377(10) 0.1415(3) 0.6335(5) 0.035(2) Uani 1 1 d . . .
H5A H 0.3495 0.1537 0.5928 0.042 Uiso 1 1 calc R . .
C4C C 0.2198(10) 0.1016(3) 0.9901(5) 0.035(2) Uani 1 1 d . . .
H4C H 0.1638 0.0902 1.0147 0.041 Uiso 1 1 calc R . .
C22B C 0.4187(9) 0.0761(3) 0.3437(6) 0.039(3) Uani 1 1 d . . .
H22B H 0.4396 0.0550 0.3199 0.047 Uiso 1 1 calc R . .
C4A C 0.2509(11) 0.1133(3) 0.6300(5) 0.043(3) Uani 1 1 d . . .
H4A H 0.2024 0.1061 0.5868 0.051 Uiso 1 1 calc R . .
O2D O 0.8077(11) -0.0038(3) 0.6340(6) 0.083(3) Uani 1 1 d . . .
O4D O 0.8796(13) 0.0017(3) 0.7461(5) 0.098(4) Uani 1 1 d . . .
O3D O 1.0055(11) 0.0144(3) 0.6736(7) 0.092(4) Uani 1 1 d . . .
N1D N 0.8977(13) 0.0039(3) 0.6838(6) 0.063(3) Uani 1 1 d . . .
O16B O 0.3937(5) 0.18921(16) 0.4902(3) 0.0203(13) Uani 1 1 d . . .
O1W O 0.0767(6) 0.03587(19) 0.0588(4) 0.0361(16) Uani 1 1 d . . .
O2W O 0.1273(6) 0.46607(19) 0.5207(4) 0.0366(16) Uani 1 1 d . . .
O3W O 0.3558(6) 0.5038(2) 0.5576(4) 0.0357(16) Uani 1 1 d . . .
O4W O 0.4637(7) 0.0033(2) 0.1051(4) 0.0399(17) Uani 1 1 d . . .
O1E O 0.9018(7) 0.4001(2) 0.6767(5) 0.049(2) Uani 1 1 d DU . .
O6W O 0.7234(7) 0.9657(2) 0.8271(4) 0.0473(19) Uani 1 1 d . . .
O7W O 0.1424(9) 0.0379(2) 0.8121(5) 0.064(3) Uani 1 1 d . . .
C3E C 1.0361(11) 0.3595(3) 0.6287(6) 0.045(3) Uani 1 1 d DU . .
H3E1 H 1.1222 0.3498 0.6374 0.055 Uiso 1 1 calc R . .
H3E2 H 1.0040 0.3608 0.5784 0.055 Uiso 1 1 calc R . .
C2E C 1.0281(10) 0.3971(3) 0.6639(7) 0.048(3) Uani 1 1 d DU . .
H2E1 H 1.0893 0.3984 0.7078 0.058 Uiso 1 1 calc R . .
H2E2 H 1.0455 0.4173 0.6334 0.058 Uiso 1 1 calc R . .
O10W O 0.1341(10) 0.5157(3) 0.7199(6) 0.089(3) Uani 1 1 d . . .
C5E C 0.8473(10) 0.3633(3) 0.6758(7) 0.046(3) Uani 1 1 d DU . .
H5E1 H 0.7749 0.3611 0.6374 0.055 Uiso 1 1 calc R . .
H5E2 H 0.8195 0.3584 0.7197 0.055 Uiso 1 1 calc R . .
C4E C 0.9497(11) 0.3359(3) 0.6661(7) 0.051(3) Uani 1 1 d DU . .
H4E1 H 0.9144 0.3147 0.6373 0.061 Uiso 1 1 calc R . .
H4E2 H 0.9954 0.3267 0.7111 0.061 Uiso 1 1 calc R . .
O1F O 0.0523(12) 0.5171(4) 0.8429(6) 0.104(4) Uani 1 1 d DU . .
C2F C -0.0428(16) 0.5463(5) 0.8410(9) 0.090(4) Uani 1 1 d DU . .
H2F1 H -0.1244 0.5384 0.8142 0.108 Uiso 1 1 calc R . .
H2F2 H -0.0173 0.5694 0.8210 0.108 Uiso 1 1 calc R . .
C4F C 0.0882(17) 0.5438(5) 0.9605(9) 0.102(5) Uani 1 1 d DU . .
H4F1 H 0.0921 0.5351 1.0084 0.122 Uiso 1 1 calc R . .
H4F2 H 0.1402 0.5661 0.9612 0.122 Uiso 1 1 calc R . .
C3F C -0.0471(19) 0.5513(6) 0.9241(9) 0.112(5) Uani 1 1 d DU . .
H3F1 H -0.0730 0.5766 0.9339 0.134 Uiso 1 1 calc R . .
H3F2 H -0.1049 0.5334 0.9388 0.134 Uiso 1 1 calc R . .
C5F C 0.1321(19) 0.5115(6) 0.9125(9) 0.114(6) Uani 1 1 d DU . .
H5F1 H 0.2212 0.5143 0.9104 0.136 Uiso 1 1 calc R . .
H5F2 H 0.1186 0.4868 0.9308 0.136 Uiso 1 1 calc R . .
C13A C 0.8552(7) 0.2477(2) 0.8088(4) 0.0160(12) Uani 1 1 d U . .
H13A H 0.9424 0.2443 0.8215 0.019 Uiso 1 1 calc R . .

loop_
_atom_site_aniso_label
_atom_site_aniso_U_11
_atom_site_aniso_U_22
_atom_site_aniso_U_33
_atom_site_aniso_U_23
_atom_site_aniso_U_13
_atom_site_aniso_U_12
Tb1 0.0172(2) 0.0176(2) 0.00994(18) -0.00075(15) 0.00323(14) -0.00174(16)
Ni2 0.0176(5) 0.0125(5) 0.0124(5) 0.0006(4) 0.0011(4) -0.0010(4)
Ni1 0.0168(5) 0.0130(5) 0.0109(5) -0.0001(4) 0.0025(4) -0.0002(4)
O6 0.032(4) 0.022(3) 0.024(3) 0.005(3) 0.015(3) 0.005(3)
C20C 0.045(6) 0.025(5) 0.029(5) -0.008(4) 0.016(4) -0.003(4)
C21C 0.053(7) 0.031(6) 0.026(5) -0.010(4) 0.011(5) 0.005(5)
O3 0.014(3) 0.030(3) 0.016(3) -0.003(2) 0.001(2) -0.001(2)
O16C 0.031(4) 0.026(3) 0.025(3) -0.004(3) 0.016(3) -0.002(3)
O4 0.035(4) 0.025(3) 0.027(3) 0.007(3) 0.017(3) 0.005(3)
N17A 0.015(3) 0.013(3) 0.011(3) 0.001(3) -0.001(3) -0.001(3)
O16A 0.042(4) 0.028(3) 0.012(3) -0.003(3) 0.000(3) 0.006(3)
C14C 0.019(4) 0.017(4) 0.020(4) 0.004(3) 0.002(3) -0.003(3)
N8B 0.016(3) 0.013(3) 0.012(3) 0.001(3) 0.005(3) -0.002(3)
N17C 0.017(3) 0.013(3) 0.016(3) 0.004(3) 0.004(3) 0.000(3)
O2 0.030(3) 0.023(3) 0.019(3) 0.004(2) 0.010(3) 0.002(3)
O9B 0.021(3) 0.022(3) 0.018(3) -0.002(2) -0.003(2) -0.002(2)
O9A 0.023(3) 0.027(3) 0.012(3) 0.002(2) 0.000(2) -0.004(3)
C12A 0.010(3) 0.023(3) 0.013(3) 0.001(2) -0.003(2) 0.006(2)
N17B 0.019(4) 0.012(3) 0.010(3) -0.004(3) 0.000(3) -0.001(3)
O5 0.041(4) 0.051(4) 0.022(3) 0.004(3) 0.009(3) 0.017(3)
N1A 0.012(3) 0.016(3) 0.015(3) -0.003(3) 0.001(3) -0.001(3)
C14A 0.023(5) 0.017(4) 0.023(4) -0.002(3) 0.010(4) -0.006(3)
C11C 0.025(4) 0.021(4) 0.006(4) 0.003(3) 0.003(3) 0.002(4)
C10A 0.015(4) 0.028(5) 0.004(3) -0.001(3) 0.005(3) 0.002(3)
O9C 0.032(4) 0.023(3) 0.032(4) 0.002(3) 0.018(3) 0.002(3)
C7A 0.012(4) 0.017(4) 0.013(4) 0.003(3) 0.003(3) 0.003(3)
C10B 0.010(4) 0.019(4) 0.014(4) 0.000(3) -0.005(3) 0.002(3)
N8A 0.017(3) 0.011(3) 0.012(3) 0.001(3) 0.005(3) -0.002(3)
N24B 0.024(4) 0.015(3) 0.017(4) 0.001(3) 0.000(3) 0.003(3)
C10C 0.019(4) 0.014(4) 0.018(4) 0.003(3) 0.011(3) 0.002(3)
C11B 0.027(5) 0.017(4) 0.008(4) 0.003(3) 0.002(3) 0.001(3)
C13C 0.018(4) 0.022(4) 0.012(4) -0.001(3) 0.003(3) 0.001(3)
N1C 0.023(4) 0.014(3) 0.015(3) -0.003(3) 0.001(3) -0.002(3)
N1B 0.020(4) 0.013(3) 0.016(3) 0.001(3) 0.002(3) -0.003(3)
N8C 0.014(3) 0.014(3) 0.015(3) 0.000(3) 0.004(3) 0.004(3)
C7B 0.016(4) 0.016(4) 0.014(4) -0.001(3) 0.003(3) -0.002(3)
N24A 0.018(4) 0.015(3) 0.015(3) 0.003(3) 0.003(3) 0.002(3)
C3B 0.031(5) 0.021(5) 0.029(5) -0.002(4) 0.005(4) 0.007(4)
C15A 0.013(4) 0.019(4) 0.009(4) 0.003(3) 0.000(3) 0.002(3)
N24C 0.030(4) 0.014(3) 0.011(3) 0.002(3) 0.002(3) 0.000(3)
C15C 0.010(4) 0.011(4) 0.020(4) -0.002(3) 0.004(3) -0.003(3)
C20A 0.029(5) 0.023(5) 0.024(5) 0.004(4) 0.005(4) 0.001(4)
C18C 0.022(4) 0.016(4) 0.015(4) 0.000(3) 0.004(3) -0.001(3)
C6B 0.023(4) 0.023(4) 0.011(4) 0.000(3) 0.008(3) -0.006(4)
C12B 0.028(5) 0.019(4) 0.014(4) 0.003(3) 0.007(3) -0.007(4)
C14B 0.031(5) 0.017(4) 0.012(4) -0.002(3) 0.004(3) 0.001(4)
C12C 0.010(4) 0.016(4) 0.023(4) -0.004(3) 0.003(3) 0.008(3)
C20B 0.022(5) 0.031(5) 0.037(5) -0.016(4) -0.007(4) 0.004(4)
C6A 0.022(4) 0.017(4) 0.015(4) -0.001(3) 0.002(3) -0.002(3)
C18A 0.018(4) 0.018(4) 0.012(4) 0.002(3) 0.002(3) -0.002(3)
C11A 0.015(4) 0.014(4) 0.009(4) -0.001(3) 0.004(3) -0.002(3)
C6C 0.029(5) 0.013(4) 0.018(4) -0.005(3) 0.002(4) -0.006(4)
C23B 0.026(5) 0.022(5) 0.029(5) -0.010(4) -0.002(4) 0.001(4)
C19B 0.018(4) 0.015(4) 0.016(4) 0.004(3) -0.004(3) 0.004(3)
C19C 0.025(5) 0.020(4) 0.014(4) -0.002(3) 0.007(4) 0.001(4)
C2A 0.033(5) 0.020(5) 0.022(5) 0.004(4) 0.001(4) -0.001(4)
C19A 0.015(4) 0.023(4) 0.009(4) 0.003(3) -0.003(3) -0.006(3)
C15B 0.020(4) 0.017(4) 0.012(4) 0.001(3) -0.001(3) 0.003(3)
C23A 0.013(4) 0.025(5) 0.023(4) 0.001(4) -0.004(3) 0.003(3)
C18B 0.019(4) 0.020(4) 0.009(4) 0.000(3) 0.004(3) -0.003(3)
C2B 0.031(5) 0.020(4) 0.017(4) -0.004(3) 0.004(4) 0.002(4)
C2C 0.020(4) 0.021(4) 0.016(4) 0.004(3) 0.001(3) 0.000(3)
C23C 0.038(5) 0.020(5) 0.016(4) 0.002(4) -0.005(4) -0.003(4)
C13B 0.029(5) 0.032(5) 0.013(4) 0.001(4) 0.010(4) -0.001(4)
C4B 0.031(5) 0.020(5) 0.031(5) 0.005(4) 0.012(4) 0.010(4)
C7C 0.019(4) 0.016(4) 0.017(4) -0.002(3) 0.011(3) -0.002(3)
C5C 0.038(6) 0.028(5) 0.034(5) 0.014(4) 0.022(5) 0.005(4)
C21A 0.035(5) 0.029(5) 0.021(5) 0.008(4) -0.003(4) 0.002(4)
C22A 0.029(5) 0.018(4) 0.034(5) 0.005(4) 0.002(4) 0.002(4)
C22C 0.048(6) 0.018(4) 0.023(5) -0.006(4) -0.004(4) 0.006(4)
C3C 0.044(6) 0.015(4) 0.023(5) 0.006(4) 0.003(4) -0.005(4)
C3A 0.038(6) 0.027(5) 0.027(5) -0.003(4) -0.002(4) -0.016(4)
C21B 0.022(5) 0.043(6) 0.055(7) -0.017(5) 0.002(5) 0.008(5)
C5B 0.021(4) 0.021(4) 0.018(4) 0.002(3) -0.001(3) 0.001(4)
C5A 0.056(7) 0.037(6) 0.012(4) 0.002(4) 0.005(4) -0.015(5)
C4C 0.035(6) 0.030(5) 0.044(6) 0.011(5) 0.021(5) -0.004(4)
C22B 0.029(6) 0.042(6) 0.042(6) -0.019(5) -0.003(5) 0.016(5)
C4A 0.066(8) 0.036(6) 0.022(5) -0.007(4) -0.001(5) -0.024(5)
O2D 0.095(8) 0.071(7) 0.079(7) -0.001(6) 0.007(6) -0.024(6)
O4D 0.151(12) 0.100(9) 0.058(7) 0.020(6) 0.057(7) 0.026(8)
O3D 0.080(8) 0.086(8) 0.123(10) 0.050(7) 0.053(7) 0.014(6)
N1D 0.080(9) 0.049(7) 0.056(7) 0.014(5) 0.007(7) 0.004(6)
O16B 0.020(3) 0.020(3) 0.019(3) -0.004(2) -0.002(2) -0.005(2)
O1W 0.033(4) 0.039(4) 0.038(4) 0.001(3) 0.012(3) -0.008(3)
O2W 0.033(4) 0.034(4) 0.042(4) 0.004(3) 0.009(3) 0.000(3)
O3W 0.026(4) 0.043(4) 0.039(4) 0.004(3) 0.011(3) 0.006(3)
O4W 0.041(4) 0.045(4) 0.037(4) -0.003(3) 0.013(3) -0.007(3)
O1E 0.037(4) 0.038(4) 0.077(6) 0.004(4) 0.022(4) -0.004(3)
O6W 0.053(5) 0.043(4) 0.045(5) -0.014(4) 0.006(4) 0.006(4)
O7W 0.076(6) 0.047(5) 0.065(6) 0.020(4) 0.002(5) -0.009(5)
C3E 0.046(6) 0.057(6) 0.035(6) 0.011(5) 0.013(5) 0.009(5)
C2E 0.032(5) 0.045(6) 0.068(8) 0.012(5) 0.007(5) -0.004(5)
O10W 0.084(8) 0.090(8) 0.086(8) -0.040(6) -0.002(6) -0.007(6)
C5E 0.044(6) 0.039(6) 0.057(7) 0.009(5) 0.016(5) -0.007(4)
C4E 0.057(7) 0.046(6) 0.056(7) -0.006(6) 0.024(6) -0.006(5)
O1F 0.109(9) 0.120(10) 0.072(7) 0.006(7) -0.008(6) -0.020(7)
C2F 0.079(10) 0.094(11) 0.088(8) 0.007(9) -0.003(8) -0.031(7)
C4F 0.102(11) 0.136(14) 0.063(9) -0.001(9) 0.005(7) -0.062(10)
C3F 0.104(11) 0.140(15) 0.088(10) 0.003(11) 0.012(9) -0.029(10)
C5F 0.111(13) 0.136(15) 0.081(10) 0.013(10) -0.014(9) -0.009(10)
C13A 0.010(3) 0.023(3) 0.013(3) 0.001(2) -0.003(2) 0.006(2)

loop_
_atom_type_symbol
_atom_type_description
_atom_type_scat_dispersion_real
_atom_type_scat_dispersion_imag
_atom_type_scat_source
C C 0.0033 0.0016 'International Tables Vol C Tables 4.2.6.8 and 6.1.1.4'
H H 0.0000 0.0000 'International Tables Vol C Tables 4.2.6.8 and 6.1.1.4'
N N 0.0061 0.0033 'International Tables Vol C Tables 4.2.6.8 and 6.1.1.4'
O O 0.0106 0.0060 'International Tables Vol C Tables 4.2.6.8 and 6.1.1.4'
Ni Ni 0.3393 1.1124 'International Tables Vol C Tables 4.2.6.8 and 6.1.1.4'
Tb Tb -0.1723 4.1537 'International Tables Vol C Tables 4.2.6.8 and 6.1.1.4'

loop_
_geom_angle_atom_site_label_1
_geom_angle_atom_site_label_2
_geom_angle_atom_site_label_3
_geom_angle
_geom_angle_site_symmetry_1
_geom_angle_site_symmetry_3
_geom_angle_publ_flag
O16B Tb1 O9A 90.2(2) . . ?
O16B Tb1 O6 105.3(2) . . ?
O9A Tb1 O6 144.0(2) . . ?
O16B Tb1 O5 94.0(2) . . ?
O9A Tb1 O5 74.4(2) . . ?
O6 Tb1 O5 134.6(2) . . ?
O16B Tb1 O4 85.4(2) . . ?
O9A Tb1 O4 144.9(2) . . ?
O6 Tb1 O4 69.9(2) . . ?
O5 Tb1 O4 71.2(2) . . ?
O16B Tb1 O3 172.9(2) . . ?
O9A Tb1 O3 82.8(2) . . ?
O6 Tb1 O3 80.1(2) . . ?
O5 Tb1 O3 85.0(2) . . ?
O4 Tb1 O3 100.9(2) . . ?
O16B Tb1 O2 91.8(2) . . ?
O9A Tb1 O2 76.8(2) . . ?
O6 Tb1 O2 70.59(19) . . ?
O5 Tb1 O2 150.6(2) . . ?
O4 Tb1 O2 138.0(2) . . ?
O3 Tb1 O2 85.7(2) . . ?
N17C Ni2 N17A 98.5(3) . . ?
N17C Ni2 N24B 169.6(3) . 4_666 ?
N17A Ni2 N24B 90.5(3) . 4_666 ?
N17C Ni2 N24C 78.6(3) . . ?
N17A Ni2 N24C 172.0(3) . . ?
N24B Ni2 N24C 93.2(3) 4_666 . ?
N17C Ni2 N24A 90.3(3) . . ?
N17A Ni2 N24A 78.7(2) . . ?
N24B Ni2 N24A 96.5(3) 4_666 . ?
N24C Ni2 N24A 93.7(3) . . ?
N17C Ni2 N17B 95.5(3) . . ?
N17A Ni2 N17B 94.3(2) . . ?
N24B Ni2 N17B 78.6(3) 4_666 . ?
N24C Ni2 N17B 93.4(2) . . ?
N24A Ni2 N17B 171.5(3) . . ?
N8A Ni1 N8C 96.9(2) . . ?
N8A Ni1 N8B 97.1(2) . . ?
N8C Ni1 N8B 97.7(3) . . ?
N8A Ni1 N1B 94.0(3) . . ?
N8C Ni1 N1B 168.8(3) . . ?
N8B Ni1 N1B 78.4(3) . . ?
N8A Ni1 N1C 168.2(3) . . ?
N8C Ni1 N1C 78.3(3) . . ?
N8B Ni1 N1C 94.3(2) . . ?
N1B Ni1 N1C 91.4(3) . . ?
N8A Ni1 N1A 77.3(2) . . ?
N8C Ni1 N1A 91.8(2) . . ?
N8B Ni1 N1A 169.6(2) . . ?
N1B Ni1 N1A 93.1(2) . . ?
N1C Ni1 N1A 91.9(3) . . ?
C21C C20C C19C 118.7(9) . . ?
C22C C21C C20C 119.1(9) . . ?
C18A N17A C15A 116.4(6) . . ?
C18A N17A Ni2 115.4(5) . . ?
C15A N17A Ni2 126.7(5) . . ?
C13C C14C C15C 119.5(7) . . ?
C7B N8B C10B 116.5(6) . . ?
C7B N8B Ni1 116.2(5) . . ?
C10B N8B Ni1 127.2(5) . . ?
C18C N17C C15C 117.4(7) . . ?
C18C N17C Ni2 115.9(5) . . ?
C15C N17C Ni2 125.9(5) . . ?
C7A O9A Tb1 169.8(5) . . ?
C10A C12A C13A 119.8(7) . . ?
C18B N17B C15B 118.0(7) 4_666 . ?
C18B N17B Ni2 115.0(5) 4_666 . ?
C15B N17B Ni2 126.0(5) . . ?
C6A N1A C2A 118.7(7) . . ?
C6A N1A Ni1 112.9(5) . . ?
C2A N1A Ni1 128.0(6) . . ?
C15A C14A C13A 120.2(8) . . ?
C10C C11C C15C 121.2(7) . . ?
C12A C10A C11A 120.4(8) . . ?
C12A C10A N8A 121.3(7) . . ?
C11A C10A N8A 118.2(7) . . ?
O9A C7A N8A 127.2(7) . . ?
O9A C7A C6A 118.3(7) . . ?
N8A C7A C6A 114.4(7) . . ?
C11B C10B C12B 120.1(8) . . ?
C11B C10B N8B 119.7(7) . . ?
C12B C10B N8B 120.1(7) . . ?
C7A N8A C10A 115.7(6) . . ?
C7A N8A Ni1 117.3(5) . . ?
C10A N8A Ni1 126.3(5) . . ?
C23B N24B C19B 119.9(7) . . ?
C23B N24B Ni2 126.9(6) . 4_565 ?
C19B N24B Ni2 113.0(5) . 4_565 ?
C11C C10C C12C 120.0(7) . . ?
C11C C10C N8C 119.9(7) . . ?
C12C C10C N8C 120.1(7) . . ?
C15B C11B C10B 119.5(8) . . ?
C12C C13C C14C 120.7(7) . . ?
C2C N1C C6C 118.8(7) . . ?
C2C N1C Ni1 127.7(6) . . ?
C6C N1C Ni1 113.5(5) . . ?
C6B N1B C2B 117.9(7) . . ?
C6B N1B Ni1 113.9(5) . . ?
C2B N1B Ni1 128.0(6) . . ?
C7C N8C C10C 115.5(6) . . ?
C7C N8C Ni1 116.6(5) . . ?
C10C N8C Ni1 127.8(5) . . ?
O9B C7B N8B 127.5(7) . . ?
O9B C7B C6B 117.4(7) . . ?
N8B C7B C6B 115.1(7) . . ?
C23A N24A C19A 117.7(7) . . ?
C23A N24A Ni2 128.7(6) . . ?
C19A N24A Ni2 112.6(5) . . ?
C4B C3B C2B 118.5(8) . . ?
C14A C15A C11A 120.1(7) . . ?
C14A C15A N17A 122.0(7) . . ?
C11A C15A N17A 117.9(7) . . ?
C23C N24C C19C 118.7(8) . . ?
C23C N24C Ni2 127.9(6) . . ?
C19C N24C Ni2 113.4(5) . . ?
C11C C15C C14C 119.6(7) . . ?
C11C C15C N17C 121.5(7) . . ?
C14C C15C N17C 118.8(7) . . ?
C21A C20A C19A 119.0(8) . . ?
O16C C18C N17C 128.2(7) . . ?
O16C C18C C19C 117.4(7) . . ?
N17C C18C C19C 114.3(7) . . ?
N1B C6B C5B 123.0(8) . . ?
N1B C6B C7B 116.3(7) . . ?
C5B C6B C7B 120.7(7) . . ?
C13B C12B C10B 119.6(8) . . ?
C15B C14B C13B 118.8(8) . . ?
C13C C12C C10C 118.9(7) . . ?
C19B C20B C21B 120.0(9) . . ?
N1A C6A C5A 121.7(8) . . ?
N1A C6A C7A 117.2(7) . . ?
C5A C6A C7A 121.0(7) . . ?
O16A C18A N17A 126.7(8) . . ?
O16A C18A C19A 117.8(7) . . ?
N17A C18A C19A 115.5(7) . . ?
C10A C11A C15A 119.8(7) . . ?
N1C C6C C5C 121.7(8) . . ?
N1C C6C C7C 116.6(7) . . ?
C5C C6C C7C 121.7(8) . . ?
N24B C23B C22B 121.8(8) . . ?
N24B C19B C20B 120.6(8) . . ?
N24B C19B C18B 116.2(7) . . ?
C20B C19B C18B 123.2(8) . . ?
N24C C19C C20C 122.3(8) . . ?
N24C C19C C18C 116.5(7) . . ?
C20C C19C C18C 121.1(8) . . ?
N1A C2A C3A 122.8(8) . . ?
N24A C19A C20A 123.0(8) . . ?
N24A C19A C18A 116.7(7) . . ?
C20A C19A C18A 120.2(7) . . ?
C11B C15B C14B 120.8(8) . . ?
C11B C15B N17B 119.3(7) . . ?
C14B C15B N17B 119.7(7) . . ?
N24A C23A C22A 123.1(8) . . ?
N17B C18B O16B 127.8(8) 4_565 . ?
N17B C18B C19B 116.4(7) 4_565 . ?
O16B C18B C19B 115.8(7) . . ?
N1B C2B C3B 122.6(8) . . ?
N1C C2C C3C 121.9(8) . . ?
N24C C23C C22C 121.4(9) . . ?
C12B C13B C14B 121.0(8) . . ?
C5B C4B C3B 120.0(8) . . ?
O9C C7C N8C 126.9(8) . . ?
O9C C7C C6C 118.3(7) . . ?
N8C C7C C6C 114.8(7) . . ?
C4C C5C C6C 119.8(9) . . ?
C20A C21A C22A 118.3(8) . . ?
C21A C22A C23A 118.9(8) . . ?
C21C C22C C23C 119.7(9) . . ?
C2C C3C C4C 119.3(8) . . ?
C2A C3A C4A 118.3(9) . . ?
C22B C21B C20B 119.0(9) . . ?
C4B C5B C6B 118.0(8) . . ?
C4A C5A C6A 119.1(8) . . ?
C5C C4C C3C 118.5(9) . . ?
C21B C22B C23B 118.7(9) . . ?
C5A C4A C3A 119.2(9) . . ?
O2D N1D O4D 118.7(14) . . ?
O2D N1D O3D 122.5(13) . . ?
O4D N1D O3D 118.8(14) . . ?
C18B O16B Tb1 173.2(5) . . ?
C2E O1E C5E 109.0(8) . . ?
C2E C3E C4E 100.4(8) . . ?
O1E C2E C3E 106.5(9) . . ?
O1E C5E C4E 106.7(8) . . ?
C5E C4E C3E 103.2(9) . . ?
C2F O1F C5F 113.8(15) . . ?
O1F C2F C3F 102.0(14) . . ?
C3F C4F C5F 102.8(14) . . ?
C4F C3F C2F 103.4(14) . . ?
O1F C5F C4F 104.5(14) . . ?
C14A C13A C12A 119.7(7) . . ?

loop_
_geom_bond_atom_site_label_1
_geom_bond_atom_site_label_2
_geom_bond_distance
_geom_bond_site_symmetry_2
_geom_bond_publ_flag
Tb1 O16B 2.194(5) . ?
Tb1 O9A 2.258(5) . ?
Tb1 O6 2.337(6) . ?
Tb1 O5 2.365(7) . ?
Tb1 O4 2.382(6) . ?
Tb1 O3 2.388(6) . ?
Tb1 O2 2.389(6) . ?
Ni2 N17C 2.070(7) . ?
Ni2 N17A 2.079(6) . ?
Ni2 N24B 2.090(7) 4_666 ?
Ni2 N24C 2.105(7) . ?
Ni2 N24A 2.107(6) . ?
Ni2 N17B 2.115(6) . ?
Ni1 N8A 2.088(6) . ?
Ni1 N8C 2.089(6) . ?
Ni1 N8B 2.093(6) . ?
Ni1 N1B 2.105(7) . ?
Ni1 N1C 2.111(7) . ?
Ni1 N1A 2.153(6) . ?
C20C C21C 1.381(14) . ?
C20C C19C 1.389(12) . ?
C21C C22C 1.346(15) . ?
O16C C18C 1.282(10) . ?
N17A C18A 1.317(10) . ?
N17A C15A 1.419(10) . ?
O16A C18A 1.274(10) . ?
C14C C13C 1.392(11) . ?
C14C C15C 1.395(11) . ?
N8B C7B 1.306(10) . ?
N8B C10B 1.438(10) . ?
N17C C18C 1.320(10) . ?
N17C C15C 1.432(10) . ?
O9B C7B 1.282(9) . ?
O9A C7A 1.273(9) . ?
C12A C10A 1.386(11) . ?
C12A C13A 1.396(11) . ?
N17B C18B 1.275(10) 4_666 ?
N17B C15B 1.457(10) . ?
N1A C6A 1.322(10) . ?
N1A C2A 1.346(11) . ?
C14A C15A 1.379(11) . ?
C14A C13A 1.397(11) . ?
C11C C10C 1.375(11) . ?
C11C C15C 1.376(11) . ?
C10A C11A 1.387(11) . ?
C10A N8A 1.422(10) . ?
O9C C7C 1.270(10) . ?
C7A N8A 1.311(10) . ?
C7A C6A 1.502(11) . ?
C10B C11B 1.391(11) . ?
C10B C12B 1.394(11) . ?
N24B C23B 1.323(11) . ?
N24B C19B 1.350(10) . ?
N24B Ni2 2.090(7) 4_565 ?
C10C C12C 1.401(11) . ?
C10C N8C 1.439(10) . ?
C11B C15B 1.385(11) . ?
C13C C12C 1.390(11) . ?
N1C C2C 1.338(10) . ?
N1C C6C 1.343(11) . ?
N1B C6B 1.335(10) . ?
N1B C2B 1.338(10) . ?
N8C C7C 1.309(10) . ?
C7B C6B 1.506(11) . ?
N24A C23A 1.318(11) . ?
N24A C19A 1.345(10) . ?
C3B C4B 1.381(13) . ?
C3B C2B 1.384(12) . ?
C15A C11A 1.393(11) . ?
N24C C23C 1.332(11) . ?
N24C C19C 1.333(11) . ?
C20A C21A 1.378(13) . ?
C20A C19A 1.380(11) . ?
C18C C19C 1.502(11) . ?
C6B C5B 1.397(12) . ?
C12B C13B 1.376(12) . ?
C14B C15B 1.386(11) . ?
C14B C13B 1.397(12) . ?
C20B C19B 1.368(12) . ?
C20B C21B 1.377(13) . ?
C6A C5A 1.396(12) . ?
C18A C19A 1.484(11) . ?
C6C C5C 1.375(12) . ?
C6C C7C 1.500(11) . ?
C23B C22B 1.386(13) . ?
C19B C18B 1.496(11) . ?
C2A C3A 1.369(12) . ?
C23A C22A 1.393(12) . ?
C18B N17B 1.275(10) 4_565 ?
C18B O16B 1.292(9) . ?
C2C C3C 1.374(12) . ?
C23C C22C 1.405(13) . ?
C4B C5B 1.362(12) . ?
C5C C4C 1.367(13) . ?
C21A C22A 1.383(13) . ?
C3C C4C 1.383(14) . ?
C3A C4A 1.388(14) . ?
C21B C22B 1.373(14) . ?
C5A C4A 1.364(14) . ?
O2D N1D 1.256(14) . ?
O4D N1D 1.261(14) . ?
O3D N1D 1.268(15) . ?
O1E C2E 1.431(11) . ?
O1E C5E 1.434(11) . ?
C3E C2E 1.511(14) . ?
C3E C4E 1.532(15) . ?
C5E C4E 1.509(14) . ?
O1F C2F 1.453(16) . ?
O1F C5F 1.463(16) . ?
C2F C3F 1.627(19) . ?
C4F C3F 1.51(2) . ?
C4F C5F 1.60(2) . ?

loop_
_platon_squeeze_void_nr
_platon_squeeze_void_average_x
_platon_squeeze_void_average_y
_platon_squeeze_void_average_z
_platon_squeeze_void_volume
_platon_squeeze_void_count_electrons
_platon_squeeze_void_content
1 -0.086 0.134 0.716 122 42 ' '
2 0.086 0.866 0.284 122 41 ' '
3 0.414 0.366 0.216 122 43 ' '
4 0.586 0.634 0.784 122 41 ' '
